data_2221138
loop_
_publ_author_name
'Du, Guihuan'
'Liu, Zuli'
'Chu, Qian'
'Li, Zhen'
'Zhang, Suming'

_publ_section_title
;
 Bis(4-methylimidazolium) succinate succinic acid solvate
;
_journal_coeditor_code LH2776
_journal_issue 3
_journal_name_full 'Acta Crystallographica Section E'
_journal_page_first o607
_journal_page_last o608
_journal_paper_doi 10.1107/S1600536809006205
_journal_volume 65
_journal_year 2009
_chemical_formula_iupac '2C4 H7 N2 +, C4 H4 O4 2-, C4 H6 O4'
_chemical_formula_moiety '2(C4 H7 N2 +), C4 H4 O4 2-, C4 H6 O4'
_chemical_formula_sum 'C16 H24 N4 O8'
_chemical_formula_weight 400.39
_chemical_name_systematic
;
Bis(4-methylimidazolium) succinate succinic acid solvate
;
_space_group_IT_number 14
_symmetry_cell_setting monoclinic
_symmetry_space_group_name_Hall '-P 2ybc'
_symmetry_space_group_name_H-M 'P 1 21/c 1'
_atom_sites_solution_hydrogens geom
_atom_sites_solution_primary direct
_atom_sites_solution_secondary difmap
_audit_creation_method SHELXL-97
_cell_angle_alpha 90.00
_cell_angle_beta 95.008(6)
_cell_angle_gamma 90.00
_cell_formula_units_Z 4
_cell_length_a 17.260(5)
_cell_length_b 14.066(4)
_cell_length_c 7.761(2)
_cell_measurement_reflns_used 2035
_cell_measurement_temperature 296(2)
_cell_measurement_theta_max 21.14
_cell_measurement_theta_min 2.37
_cell_volume 1877.0(9)
_computing_cell_refinement 'SAINT-Plus (Bruker, 2001)'
_computing_data_collection 'SMART (Bruker, 2001)'
_computing_data_reduction 'SAINT-Plus (Bruker, 2001)'
_computing_molecular_graphics 'PLATON (Spek, 2009)'
_computing_publication_material 'PLATON (Spek, 2009)'
_computing_structure_refinement 'SHELXL97 (Sheldrick, 2008)'
_computing_structure_solution 'SHELXS97 (Sheldrick, 2008)'
_diffrn_ambient_temperature 296(2)
_diffrn_measured_fraction_theta_full 0.997
_diffrn_measured_fraction_theta_max 0.997
_diffrn_measurement_device_type 'Bruker SMART APEX CCD area-detector'
_diffrn_measurement_method '0.3\% wide \w exposures'
_diffrn_radiation_monochromator graphite
_diffrn_radiation_source 'fine focus sealed Siemens Mo tube'
_diffrn_radiation_type 'Mo k\a'
_diffrn_radiation_wavelength 0.71073
_diffrn_reflns_av_R_equivalents 0.0632
_diffrn_reflns_av_sigmaI/netI 0.0550
_diffrn_reflns_limit_h_max 22
_diffrn_reflns_limit_h_min -22
_diffrn_reflns_limit_k_max 17
_diffrn_reflns_limit_k_min -17
_diffrn_reflns_limit_l_max 9
_diffrn_reflns_limit_l_min -8
_diffrn_reflns_number 20337
_diffrn_reflns_theta_full 27.00
_diffrn_reflns_theta_max 27.00
_diffrn_reflns_theta_min 1.87
_exptl_absorpt_coefficient_mu 0.115
_exptl_absorpt_correction_T_max 0.9954
_exptl_absorpt_correction_T_min 0.9565
_exptl_absorpt_correction_type multi-scan
_exptl_absorpt_process_details '(SADABS; Sheldrick, 1996)'
_exptl_crystal_colour colorless
_exptl_crystal_density_diffrn 1.417
_exptl_crystal_density_method 'not measured'
_exptl_crystal_description plate
_exptl_crystal_F_000 848
_exptl_crystal_size_max 0.30
_exptl_crystal_size_mid 0.10
_exptl_crystal_size_min 0.04
_refine_diff_density_max 0.284
_refine_diff_density_min -0.249
_refine_ls_extinction_method none
_refine_ls_goodness_of_fit_ref 0.949
_refine_ls_hydrogen_treatment mixed
_refine_ls_matrix_type full
_refine_ls_number_parameters 273
_refine_ls_number_reflns 4080
_refine_ls_number_restraints 0
_refine_ls_restrained_S_all 0.949
_refine_ls_R_factor_all 0.1173
_refine_ls_R_factor_gt 0.0562
_refine_ls_shift/su_max 0.000
_refine_ls_shift/su_mean 0.000
_refine_ls_structure_factor_coef Fsqd
_refine_ls_weighting_details 'calc w=1/[\s^2^(Fo^2^)+(0.0817P)^2^] where P=(Fo^2^+2Fc^2^)/3'
_refine_ls_weighting_scheme calc
_refine_ls_wR_factor_gt 0.1326
_refine_ls_wR_factor_ref 0.1525
_reflns_number_gt 2197
_reflns_number_total 4080
_reflns_threshold_expression I>2\s(I)
_cod_data_source_file lh2776.cif
_cod_data_source_block I
_cod_depositor_comments
;
The following automatic conversions were performed:
'_symmetry_cell_setting' value 'Monoclinic' changed to 'monoclinic'
according to '/home/saulius/struct/CIF-dictionaries/cif_core.dic'
dictionary named 'cif_core.dic' version 2.4.1 from 2010-06-29.

Automatic conversion script
Id: cif_fix_enum 1527 2010-12-29 10:47:43Z saulius 

The following automatic conversions were performed:

'_symmetry_cell_setting' value 'Monoclinic' changed to 'monoclinic'
according to /home/saulius/struct/CIF-dictionaries/cif_core.dic
dictionary named 'cif_core.dic' version 2.4.1 from 2010-06-29.

Automatic conversion script
Id: cif_fix_values 1715 2011-07-08 13:25:40Z adriana 
;
_cod_original_sg_symbol_H-M 'P 21/c'
_cod_database_code 2221138
_cod_database_fobs_code 2221138

loop_
_symmetry_equiv_pos_as_xyz
'x, y, z'
'-x, y+1/2, -z+1/2'
'-x, -y, -z'
'x, -y-1/2, z-1/2'

loop_
_atom_site_type_symbol
_atom_site_label
_atom_site_fract_x
_atom_site_fract_y
_atom_site_fract_z
_atom_site_U_iso_or_equiv
_atom_site_adp_type
_atom_site_calc_flag
_atom_site_refinement_flags
_atom_site_occupancy
_atom_site_disorder_assembly
_atom_site_disorder_group
C C1 0.45695(11) 0.47579(16) 0.7860(3) 0.0375(6) Uani d . 1 . .
C C2 0.50516(13) 0.33293(17) 0.7523(3) 0.0476(6) Uani d . 1 . .
H H2 0.5380 0.2839 0.7247 0.057 Uiso calc R 1 . .
C C3 0.40700(12) 0.41101(16) 0.8406(3) 0.0431(6) Uani d . 1 . .
H H3 0.3597 0.4241 0.8847 0.052 Uiso calc R 1 . .
C C4 0.45464(13) 0.58059(16) 0.7747(3) 0.0498(7) Uani d . 1 . .
H H4A 0.4367 0.5993 0.6590 0.075 Uiso calc R 1 . .
H H4B 0.5059 0.6057 0.8036 0.075 Uiso calc R 1 . .
H H4C 0.4199 0.6050 0.8540 0.075 Uiso calc R 1 . .
C C5 0.96099(11) 0.34301(16) 0.3015(3) 0.0342(5) Uani d . 1 . .
C C6 0.91078(12) 0.40732(16) 0.3567(3) 0.0404(6) Uani d . 1 . .
H H6 0.8665 0.3936 0.4122 0.049 Uiso calc R 1 . .
C C7 1.00090(12) 0.48664(17) 0.2388(3) 0.0435(6) Uani d . 1 . .
H H7 1.0302 0.5361 0.1986 0.052 Uiso calc R 1 . .
C C8 0.96426(13) 0.23840(16) 0.3093(3) 0.0454(6) Uani d . 1 . .
H H8A 0.9213 0.2150 0.3676 0.068 Uiso calc R 1 . .
H H8B 1.0122 0.2190 0.3714 0.068 Uiso calc R 1 . .
H H8C 0.9614 0.2131 0.1941 0.068 Uiso calc R 1 . .
C C9 0.83954(12) 0.73296(15) 0.4322(3) 0.0327(5) Uani d . 1 . .
C C10 0.76053(11) 0.71074(15) 0.4945(3) 0.0352(5) Uani d . 1 . .
H H10A 0.7558 0.7446 0.6020 0.042 Uiso calc R 1 . .
H H10B 0.7206 0.7348 0.4101 0.042 Uiso calc R 1 . .
C C11 0.74541(12) 0.60712(15) 0.5235(3) 0.0377(6) Uani d . 1 . .
H H11A 0.7865 0.5824 0.6046 0.045 Uiso calc R 1 . .
H H11B 0.7482 0.5737 0.4150 0.045 Uiso calc R 1 . .
C C12 0.66724(12) 0.58515(15) 0.5925(3) 0.0374(6) Uani d . 1 . .
C C13 0.70985(12) 0.28540(16) 0.5270(3) 0.0380(6) Uani d . 1 . .
C C14 0.76523(12) 0.20813(16) 0.4875(3) 0.0398(6) Uani d . 1 . .
H H14A 0.8133 0.2165 0.5604 0.048 Uiso calc R 1 . .
H H14B 0.7772 0.2145 0.3682 0.048 Uiso calc R 1 . .
C C15 0.73494(12) 0.10900(16) 0.5142(3) 0.0449(6) Uani d . 1 . .
H H15A 0.7241 0.1020 0.6341 0.054 Uiso calc R 1 . .
H H15B 0.6863 0.1009 0.4431 0.054 Uiso calc R 1 . .
C C16 0.79014(13) 0.03232(16) 0.4709(3) 0.0410(6) Uani d . 1 . .
N N1 0.43813(11) 0.32252(14) 0.8197(3) 0.0457(5) Uani d . 1 . .
H H1 0.4148(14) 0.2622(18) 0.842(3) 0.055 Uiso d . 1 . .
N N2 0.51776(10) 0.42424(13) 0.7306(3) 0.0413(5) Uani d . 1 . .
H H2A 0.5629(13) 0.4491(16) 0.678(3) 0.050 Uiso d . 1 . .
N N3 0.93627(10) 0.49658(14) 0.3170(2) 0.0433(5) Uani d . 1 . .
H H3A 0.9102(13) 0.5635(17) 0.342(3) 0.052 Uiso d . 1 . .
N N4 1.01708(10) 0.39539(13) 0.2269(2) 0.0386(5) Uani d . 1 . .
H H4 1.0622(13) 0.3685(15) 0.177(3) 0.046 Uiso d . 1 . .
O O1 0.88428(9) 0.66845(11) 0.3982(2) 0.0565(5) Uani d . 1 . .
O O2 0.85672(8) 0.82023(10) 0.4172(2) 0.0453(4) Uani d . 1 . .
O O3 0.65044(8) 0.49741(10) 0.6087(2) 0.0461(4) Uani d . 1 . .
O O4 0.62385(9) 0.64950(11) 0.6310(3) 0.0647(6) Uani d . 1 . .
O O5 0.73726(9) 0.37014(12) 0.5060(2) 0.0542(5) Uani d . 1 . .
H H5 0.7020(17) 0.419(2) 0.544(3) 0.081 Uiso d . 1 . .
O O6 0.64637(10) 0.27081(12) 0.5766(3) 0.0671(6) Uani d . 1 . .
O O7 0.84928(10) 0.04663(12) 0.4027(3) 0.0639(6) Uani d . 1 . .
O O8 0.76793(10) -0.05217(12) 0.5142(3) 0.0605(6) Uani d . 1 . .
H H8 0.8020(17) -0.105(2) 0.473(4) 0.091 Uiso d . 1 . .

loop_
_atom_site_aniso_label
_atom_site_aniso_U_11
_atom_site_aniso_U_22
_atom_site_aniso_U_33
_atom_site_aniso_U_12
_atom_site_aniso_U_13
_atom_site_aniso_U_23
C1 0.0270(11) 0.0344(13) 0.0528(14) 0.0012(9) 0.0138(10) -0.0009(11)
C2 0.0344(13) 0.0358(15) 0.0763(18) -0.0018(11) 0.0253(12) -0.0020(13)
C3 0.0284(12) 0.0410(15) 0.0625(16) -0.0039(11) 0.0202(11) 0.0011(12)
C4 0.0381(14) 0.0369(15) 0.0772(18) -0.0010(11) 0.0215(13) 0.0039(13)
C5 0.0255(10) 0.0325(13) 0.0465(14) -0.0003(9) 0.0148(10) -0.0016(10)
C6 0.0282(12) 0.0356(14) 0.0606(16) 0.0007(10) 0.0217(11) -0.0004(11)
C7 0.0356(13) 0.0347(15) 0.0629(16) -0.0005(10) 0.0199(11) -0.0009(12)
C8 0.0384(13) 0.0350(14) 0.0663(17) 0.0041(10) 0.0233(12) 0.0009(12)
C9 0.0264(11) 0.0247(12) 0.0488(14) -0.0004(9) 0.0130(10) -0.0008(10)
C10 0.0279(11) 0.0303(13) 0.0497(14) -0.0003(9) 0.0167(10) 0.0027(10)
C11 0.0284(11) 0.0291(13) 0.0583(15) -0.0022(9) 0.0186(11) 0.0014(11)
C12 0.0307(12) 0.0264(13) 0.0573(16) 0.0006(10) 0.0162(11) -0.0019(11)
C13 0.0300(11) 0.0330(14) 0.0532(15) 0.0001(10) 0.0164(10) 0.0005(11)
C14 0.0293(12) 0.0372(14) 0.0553(15) 0.0034(10) 0.0167(11) -0.0011(11)
C15 0.0314(12) 0.0370(15) 0.0693(17) 0.0051(10) 0.0222(12) -0.0016(12)
C16 0.0322(12) 0.0341(14) 0.0594(15) 0.0004(10) 0.0184(11) -0.0030(11)
N1 0.0371(11) 0.0327(12) 0.0697(14) -0.0074(9) 0.0195(10) 0.0020(10)
N2 0.0298(10) 0.0333(12) 0.0639(13) -0.0044(8) 0.0223(9) 0.0000(10)
N3 0.0353(10) 0.0325(12) 0.0645(14) 0.0056(9) 0.0183(9) -0.0042(10)
N4 0.0280(10) 0.0344(12) 0.0561(13) 0.0016(8) 0.0200(9) -0.0018(9)
O1 0.0422(10) 0.0304(10) 0.1026(14) 0.0040(7) 0.0383(9) -0.0027(9)
O2 0.0326(9) 0.0257(9) 0.0821(12) -0.0009(7) 0.0309(8) 0.0033(8)
O3 0.0342(8) 0.0266(9) 0.0819(12) -0.0027(7) 0.0300(8) 0.0026(8)
O4 0.0474(10) 0.0309(10) 0.1235(16) 0.0039(8) 0.0513(11) -0.0015(10)
O5 0.0409(9) 0.0291(10) 0.0980(15) 0.0005(7) 0.0368(10) -0.0032(9)
O6 0.0406(10) 0.0420(11) 0.1255(16) 0.0021(8) 0.0465(11) 0.0062(10)
O7 0.0452(10) 0.0430(11) 0.1108(15) 0.0044(8) 0.0480(10) 0.0016(10)
O8 0.0464(10) 0.0310(11) 0.1109(16) 0.0043(8) 0.0453(10) 0.0041(10)

loop_
_atom_type_symbol
_atom_type_description
_atom_type_scat_dispersion_real
_atom_type_scat_dispersion_imag
_atom_type_scat_source
C C 0.0033 0.0016 'International Tables Vol C Tables 4.2.6.8 and 6.1.1.4'
H H 0.0000 0.0000 'International Tables Vol C Tables 4.2.6.8 and 6.1.1.4'
N N 0.0061 0.0033 'International Tables Vol C Tables 4.2.6.8 and 6.1.1.4'
O O 0.0106 0.0060 'International Tables Vol C Tables 4.2.6.8 and 6.1.1.4'

loop_
_geom_angle_atom_site_label_1
_geom_angle_atom_site_label_2
_geom_angle_atom_site_label_3
_geom_angle_site_symmetry_1
_geom_angle_site_symmetry_3
_geom_angle
_geom_angle_publ_flag
C3 C1 N2 . . 105.6(2) no
C3 C1 C4 . . 132.7(2) no
N2 C1 C4 . . 121.66(19) no
N2 C2 N1 . . 108.6(2) no
N2 C2 H2 . . 125.7 no
N1 C2 H2 . . 125.7 no
C1 C3 N1 . . 107.98(19) no
C1 C3 H3 . . 126.0 no
N1 C3 H3 . . 126.0 no
C1 C4 H4A . . 109.5 no
C1 C4 H4B . . 109.5 no
H4A C4 H4B . . 109.5 no
C1 C4 H4C . . 109.5 no
H4A C4 H4C . . 109.5 no
H4B C4 H4C . . 109.5 no
C6 C5 N4 . . 105.58(19) no
C6 C5 C8 . . 132.85(19) no
N4 C5 C8 . . 121.57(18) no
C5 C6 N3 . . 108.32(18) no
C5 C6 H6 . . 125.8 no
N3 C6 H6 . . 125.8 no
N4 C7 N3 . . 109.1(2) no
N4 C7 H7 . . 125.4 no
N3 C7 H7 . . 125.4 no
C5 C8 H8A . . 109.5 no
C5 C8 H8B . . 109.5 no
H8A C8 H8B . . 109.5 no
C5 C8 H8C . . 109.5 no
H8A C8 H8C . . 109.5 no
H8B C8 H8C . . 109.5 no
O1 C9 O2 . . 122.35(18) no
O1 C9 C10 . . 120.83(19) no
O2 C9 C10 . . 116.82(18) no
C11 C10 C9 . . 114.85(17) no
C11 C10 H10A . . 108.6 no
C9 C10 H10A . . 108.6 no
C11 C10 H10B . . 108.6 no
C9 C10 H10B . . 108.6 no
H10A C10 H10B . . 107.5 no
C10 C11 C12 . . 114.83(17) no
C10 C11 H11A . . 108.6 no
C12 C11 H11A . . 108.6 no
C10 C11 H11B . . 108.6 no
C12 C11 H11B . . 108.6 no
H11A C11 H11B . . 107.5 no
O4 C12 O3 . . 122.69(19) no
O4 C12 C11 . . 120.84(19) no
O3 C12 C11 . . 116.47(18) no
O6 C13 O5 . . 123.1(2) no
O6 C13 C14 . . 123.7(2) no
O5 C13 C14 . . 113.25(18) no
C13 C14 C15 . . 114.05(17) no
C13 C14 H14A . . 108.7 no
C15 C14 H14A . . 108.7 no
C13 C14 H14B . . 108.7 no
C15 C14 H14B . . 108.7 no
H14A C14 H14B . . 107.6 no
C16 C15 C14 . . 113.57(18) no
C16 C15 H15A . . 108.9 no
C14 C15 H15A . . 108.9 no
C16 C15 H15B . . 108.9 no
C14 C15 H15B . . 108.9 no
H15A C15 H15B . . 107.7 no
O7 C16 O8 . . 123.0(2) no
O7 C16 C15 . . 123.9(2) no
O8 C16 C15 . . 113.10(19) no
C2 N1 C3 . . 108.21(19) no
C2 N1 H1 . . 124.3(15) no
C3 N1 H1 . . 127.4(15) no
C2 N2 C1 . . 109.59(18) no
C2 N2 H2A . . 123.4(13) no
C1 N2 H2A . . 126.9(13) no
C7 N3 C6 . . 107.79(19) no
C7 N3 H3A . . 124.3(12) no
C6 N3 H3A . . 127.9(12) no
C7 N4 C5 . . 109.20(18) no
C7 N4 H4 . . 126.0(13) no
C5 N4 H4 . . 124.8(13) no
C13 O5 H5 . . 111.4(16) no
C16 O8 H8 . . 113.4(16) no

loop_
_geom_bond_atom_site_label_1
_geom_bond_atom_site_label_2
_geom_bond_site_symmetry_2
_geom_bond_distance
_geom_bond_publ_flag
C1 C3 . 1.348(3) no
C1 N2 . 1.375(3) no
C1 C4 . 1.477(3) no
C2 N2 . 1.316(3) no
C2 N1 . 1.319(3) no
C2 H2 . 0.9300 no
C3 N1 . 1.371(3) no
C3 H3 . 0.9300 no
C4 H4A . 0.9600 no
C4 H4B . 0.9600 no
C4 H4C . 0.9600 no
C5 C6 . 1.348(3) no
C5 N4 . 1.383(3) no
C5 C8 . 1.474(3) no
C6 N3 . 1.374(3) no
C6 H6 . 0.9300 no
C7 N4 . 1.319(3) no
C7 N3 . 1.323(3) no
C7 H7 . 0.9300 no
C8 H8A . 0.9600 no
C8 H8B . 0.9600 no
C8 H8C . 0.9600 no
C9 O1 . 1.235(2) yes
C9 O2 . 1.271(2) yes
C9 C10 . 1.519(3) no
C10 C11 . 1.501(3) no
C10 H10A . 0.9700 no
C10 H10B . 0.9700 no
C11 C12 . 1.526(3) no
C11 H11A . 0.9700 no
C11 H11B . 0.9700 no
C12 O4 . 1.228(3) yes
C12 O3 . 1.276(2) yes
C13 O6 . 1.210(2) yes
C13 O5 . 1.298(3) yes
C13 C14 . 1.497(3) no
C14 C15 . 1.510(3) no
C14 H14A . 0.9700 no
C14 H14B . 0.9700 no
C15 C16 . 1.497(3) no
C15 H15A . 0.9700 no
C15 H15B . 0.9700 no
C16 O7 . 1.207(2) yes
C16 O8 . 1.302(3) yes
N1 H1 . 0.96(2) no
N2 H2A . 0.97(2) no
N3 H3A . 1.07(2) no
N4 H4 . 0.98(2) no
O5 H5 . 0.98(3) no
O8 H8 . 1.02(3) no

loop_
_geom_hbond_atom_site_label_D
_geom_hbond_atom_site_label_H
_geom_hbond_atom_site_label_A
_geom_hbond_site_symmetry_A
_geom_hbond_distance_DH
_geom_hbond_distance_HA
_geom_hbond_distance_DA
_geom_hbond_angle_DHA
_geom_hbond_publ_flag
N1 H1 O4 2_646 0.96(2) 1.74(2) 2.699(3) 176(2) yes
N2 H2A O3 . 0.97(2) 1.78(2) 2.752(2) 173.0(19) yes
N3 H3A O1 . 1.07(2) 1.61(2) 2.673(2) 170.6(19) yes
N4 H4 O2 2_745 0.98(2) 1.77(2) 2.745(2) 178.8(19) yes
O5 H5 O3 . 0.98(3) 1.53(3) 2.509(2) 177(3) yes
O8 H8 O2 1_545 1.02(3) 1.50(3) 2.518(2) 176(3) yes
C2 H2 O6 . 0.93 2.29 3.024(3) 135.9 yes
C3 H3 O8 2_656 0.93 2.43 3.354(3) 175.5 yes
C6 H6 O5 . 0.93 2.43 3.346(3) 168.8 yes
C7 H7 O7 2_755 0.93 2.29 3.017(3) 134.4 yes

loop_
_geom_torsion_atom_site_label_1
_geom_torsion_atom_site_label_2
_geom_torsion_atom_site_label_3
_geom_torsion_atom_site_label_4
_geom_torsion_site_symmetry_1
_geom_torsion_site_symmetry_2
_geom_torsion_site_symmetry_3
_geom_torsion_site_symmetry_4
_geom_torsion
_geom_torsion_publ_flag
N2 C1 C3 N1 . . . . 0.7(3) no
C4 C1 C3 N1 . . . . 179.0(3) no
N4 C5 C6 N3 . . . . -0.3(3) no
C8 C5 C6 N3 . . . . 179.4(2) no
O1 C9 C10 C11 . . . . 4.6(3) no
O2 C9 C10 C11 . . . . -175.4(2) no
C9 C10 C11 C12 . . . . 177.83(19) no
C10 C11 C12 O4 . . . . -4.7(3) no
C10 C11 C12 O3 . . . . 175.8(2) no
O6 C13 C14 C15 . . . . 0.2(4) no
O5 C13 C14 C15 . . . . 179.0(2) no
C13 C14 C15 C16 . . . . 178.83(19) no
C14 C15 C16 O7 . . . . -8.0(4) no
C14 C15 C16 O8 . . . . 172.0(2) no
N2 C2 N1 C3 . . . . 0.3(3) no
C1 C3 N1 C2 . . . . -0.6(3) no
N1 C2 N2 C1 . . . . 0.1(3) no
C3 C1 N2 C2 . . . . -0.5(3) no
C4 C1 N2 C2 . . . . -179.0(2) no
N4 C7 N3 C6 . . . . 0.2(3) no
C5 C6 N3 C7 . . . . 0.0(3) no
N3 C7 N4 C5 . . . . -0.4(3) no
C6 C5 N4 C7 . . . . 0.4(3) no
C8 C5 N4 C7 . . . . -179.3(2) no
